data_1505442
loop_
_publ_author_name
'Wang, Qi-Qiang'
'Wang, De-Xian'
'Zheng, Qi-Yu'
'Wang, Mei-Xiang'

_publ_section_title
;
 Formation and conformational conversion of flattened partial cone oxygen
 bridged calix[2]arene[2]triazines.
;
_journal_issue 15
_journal_name_full 'Organic letters'
_journal_page_first 2847
_journal_page_last 2850
_journal_paper_doi 10.1021/ol0710008
_journal_volume 9
_journal_year 2007
_chemical_formula_sum 'C50 H38 N6 O10'
_chemical_formula_weight 882.86
_chemical_name_systematic
; 
 ? 
;
_space_group_IT_number 15
_symmetry_cell_setting monoclinic
_symmetry_space_group_name_Hall '-C 2yc'
_symmetry_space_group_name_H-M 'C 1 2/c 1'
_atom_sites_solution_hydrogens geom
_atom_sites_solution_primary direct
_atom_sites_solution_secondary difmap
_audit_creation_method SHELXL-97
_cell_angle_alpha 90.00
_cell_angle_beta 102.76(3)
_cell_angle_gamma 90.00
_cell_formula_units_Z 4
_cell_length_a 9.3404(19)
_cell_length_b 27.574(6)
_cell_length_c 17.783(4)
_cell_measurement_reflns_used 20336
_cell_measurement_temperature 293(2)
_cell_measurement_theta_max 27.48
_cell_measurement_theta_min 1.48
_cell_volume 4466.9(17)
_computing_cell_refinement 'Rapid Auto(Rigaku 2001)'
_computing_data_collection 'Rapid Auto(Rigaku 2001)'
_computing_data_reduction 'Rapid Auto(Rigaku 2001)'
_computing_structure_refinement 'SHELXL-97 (Sheldrick, 1997)'
_computing_structure_solution 'SHELXS-97 (Sheldrick, 1990)'
_diffrn_ambient_temperature 293(2)
_diffrn_measured_fraction_theta_full 0.984
_diffrn_measured_fraction_theta_max 0.984
_diffrn_measurement_device_type 'Rigaku raxis Rapid IP Area Detector'
_diffrn_measurement_method '\w oscillation'
_diffrn_radiation_monochromator graphite
_diffrn_radiation_source 'Rotating anode'
_diffrn_radiation_type MoK\a
_diffrn_radiation_wavelength 0.71073
_diffrn_reflns_av_R_equivalents 0.0464
_diffrn_reflns_av_sigmaI/netI 0.0674
_diffrn_reflns_limit_h_max 12
_diffrn_reflns_limit_h_min -12
_diffrn_reflns_limit_k_max 35
_diffrn_reflns_limit_k_min -35
_diffrn_reflns_limit_l_max 22
_diffrn_reflns_limit_l_min -23
_diffrn_reflns_number 20336
_diffrn_reflns_theta_full 27.48
_diffrn_reflns_theta_max 27.48
_diffrn_reflns_theta_min 1.48
_exptl_absorpt_coefficient_mu 0.093
_exptl_absorpt_correction_T_max 0.9980
_exptl_absorpt_correction_T_min 0.9318
_exptl_absorpt_correction_type empirical
_exptl_absorpt_process_details abscor
_exptl_crystal_colour colorless
_exptl_crystal_density_diffrn 1.313
_exptl_crystal_density_method 'not measured'
_exptl_crystal_description 'thin platelet'
_exptl_crystal_F_000 1840
_exptl_crystal_size_max 0.77
_exptl_crystal_size_mid 0.39
_exptl_crystal_size_min 0.02
_refine_diff_density_max 0.398
_refine_diff_density_min -0.329
_refine_diff_density_rms 0.119
_refine_ls_extinction_method none
_refine_ls_goodness_of_fit_ref 1.007
_refine_ls_hydrogen_treatment constr
_refine_ls_matrix_type full
_refine_ls_number_parameters 298
_refine_ls_number_reflns 5050
_refine_ls_number_restraints 0
_refine_ls_restrained_S_all 1.007
_refine_ls_R_factor_all 0.1272
_refine_ls_R_factor_gt 0.0613
_refine_ls_shift/su_max 0.003
_refine_ls_shift/su_mean 0.000
_refine_ls_structure_factor_coef Fsqd
_refine_ls_weighting_details 'calc w=1/[\s^2^(Fo^2^)+(0.0835P)^2^+0.0000P] where P=(Fo^2^+2Fc^2^)/3'
_refine_ls_weighting_scheme calc
_refine_ls_wR_factor_gt 0.1462
_refine_ls_wR_factor_ref 0.1741
_reflns_number_gt 2607
_reflns_number_total 5050
_reflns_threshold_expression >2sigma(I)
_cod_data_source_file ol0710008si20070429_041047.cif
_cod_data_source_block a
_cod_depositor_comments
;
The following automatic conversions were performed:

'_symmetry_cell_setting' value 'Monoclinic' changed to 'monoclinic'
according to /home/saulius/struct/CIF-dictionaries/cif_core.dic
dictionary named 'cif_core.dic' version 2.4.1 from 2010-06-29.

Automatic conversion script
Id: cif_fix_values 1715 2011-07-08 13:25:40Z adriana 
;
_cod_original_cell_volume 4466.9(16)
_cod_original_sg_symbol_H-M C2/c
_cod_database_code 1505442

loop_
_symmetry_equiv_pos_as_xyz
'x, y, z'
'-x, y, -z+1/2'
'x+1/2, y+1/2, z'
'-x+1/2, y+1/2, -z+1/2'
'-x, -y, -z'
'x, -y, z-1/2'
'-x+1/2, -y+1/2, -z'
'x+1/2, -y+1/2, z-1/2'

loop_
_atom_site_label
_atom_site_type_symbol
_atom_site_fract_x
_atom_site_fract_y
_atom_site_fract_z
_atom_site_U_iso_or_equiv
_atom_site_adp_type
_atom_site_occupancy
_atom_site_symmetry_multiplicity
_atom_site_calc_flag
_atom_site_refinement_flags
O1 O 1.33522(17) 0.29003(7) 0.21916(10) 0.0464(5) Uani 1 1 d .
O2 O 1.12237(17) 0.28810(7) 0.43967(9) 0.0453(4) Uani 1 1 d .
O3 O 1.3669(4) 0.46355(9) 0.31470(17) 0.1043(10) Uani 1 1 d .
O4 O 1.2677(3) 0.45962(8) 0.41612(16) 0.0934(9) Uani 1 1 d .
O5 O 1.18489(18) 0.24197(6) 0.31399(10) 0.0471(5) Uani 1 1 d .
N1 N 1.1003(2) 0.29044(8) 0.14532(11) 0.0404(5) Uani 1 1 d .
N2 N 1.0451(2) 0.23374(7) 0.04188(11) 0.0405(5) Uani 1 1 d .
N3 N 1.2818(2) 0.23395(8) 0.12591(12) 0.0414(5) Uani 1 1 d .
C1 C 1.0144(2) 0.26985(9) 0.08485(13) 0.0378(6) Uani 1 1 d .
C2 C 1.1816(3) 0.21627(9) 0.06632(14) 0.0384(5) Uani 1 1 d .
C3 C 1.2329(3) 0.27039(9) 0.16145(14) 0.0403(6) Uani 1 1 d .
C4 C 1.2168(2) 0.28997(9) 0.32548(14) 0.0391(6) Uani 1 1 d .
C5 C 1.2848(2) 0.31590(10) 0.27612(13) 0.0392(6) Uani 1 1 d .
C6 C 1.3132(3) 0.36447(10) 0.28589(14) 0.0429(6) Uani 1 1 d .
H6A H 1.3580 0.3812 0.2519 0.051 Uiso 1 1 calc R
C7 C 1.2745(3) 0.38852(9) 0.34676(15) 0.0437(6) Uani 1 1 d .
C8 C 1.2066(3) 0.36336(10) 0.39752(14) 0.0418(6) Uani 1 1 d .
H8A H 1.1803 0.3793 0.4385 0.050 Uiso 1 1 calc R
C9 C 1.1792(2) 0.31488(9) 0.38595(13) 0.0387(6) Uani 1 1 d .
C10 C 1.3082(3) 0.44079(11) 0.35604(19) 0.0604(8) Uani 1 1 d .
C11 C 1.2926(7) 0.51083(14) 0.4297(3) 0.149(2) Uani 1 1 d .
H11A H 1.2585 0.5202 0.4747 0.223 Uiso 1 1 calc R
H11B H 1.2402 0.5288 0.3860 0.223 Uiso 1 1 calc R
H11C H 1.3957 0.5176 0.4376 0.223 Uiso 1 1 calc R
C12 C 1.3052(3) 0.21096(11) 0.3492(2) 0.0717(10) Uani 1 1 d .
H12A H 1.3376 0.2189 0.4034 0.086 Uiso 1 1 calc R
H12B H 1.3870 0.2157 0.3246 0.086 Uiso 1 1 calc R
C13 C 1.2555(3) 0.15975(11) 0.34045(18) 0.0583(8) Uani 1 1 d .
C14 C 1.1723(4) 0.14199(16) 0.3883(3) 0.0940(13) Uani 1 1 d .
H14A H 1.1485 0.1623 0.4255 0.113 Uiso 1 1 calc R
C15 C 1.1232(6) 0.0955(2) 0.3833(4) 0.152(3) Uani 1 1 d .
H15A H 1.0655 0.0838 0.4157 0.182 Uiso 1 1 calc R
C16 C 1.1605(10) 0.0676(2) 0.3307(6) 0.175(4) Uani 1 1 d .
H16A H 1.1261 0.0358 0.3282 0.210 Uiso 1 1 calc R
C17 C 1.2434(10) 0.0796(3) 0.2796(5) 0.181(4) Uani 1 1 d .
H17A H 1.2670 0.0579 0.2441 0.217 Uiso 1 1 calc R
C18 C 1.2918(5) 0.13037(19) 0.2863(3) 0.1149(16) Uani 1 1 d .
H18A H 1.3476 0.1425 0.2532 0.138 Uiso 1 1 calc R
C19 C 1.2254(3) 0.17438(9) 0.02472(14) 0.0400(6) Uani 1 1 d .
C20 C 1.3622(3) 0.15314(10) 0.04973(16) 0.0476(7) Uani 1 1 d .
H20A H 1.4256 0.1649 0.0938 0.057 Uiso 1 1 calc R
C21 C 1.4055(3) 0.11483(10) 0.01015(18) 0.0542(7) Uani 1 1 d .
H21A H 1.4980 0.1013 0.0278 0.065 Uiso 1 1 calc R
C22 C 1.3134(3) 0.09617(10) -0.05554(17) 0.0512(7) Uani 1 1 d .
C23 C 1.1750(3) 0.11642(10) -0.07859(16) 0.0519(7) Uani 1 1 d .
H23A H 1.1097 0.1036 -0.1211 0.062 Uiso 1 1 calc R
C24 C 1.1317(3) 0.15527(9) -0.03984(15) 0.0465(6) Uani 1 1 d .
H24A H 1.0389 0.1687 -0.0572 0.056 Uiso 1 1 calc R
C25 C 1.3618(4) 0.05518(12) -0.1008(2) 0.0817(11) Uani 1 1 d .
H25A H 1.4605 0.0459 -0.0768 0.123 Uiso 1 1 calc R
H25B H 1.3582 0.0657 -0.1526 0.123 Uiso 1 1 calc R
H25C H 1.2976 0.0279 -0.1015 0.123 Uiso 1 1 calc R

loop_
_atom_site_aniso_label
_atom_site_aniso_U_11
_atom_site_aniso_U_22
_atom_site_aniso_U_33
_atom_site_aniso_U_23
_atom_site_aniso_U_13
_atom_site_aniso_U_12
O1 0.0338(9) 0.0605(12) 0.0444(10) -0.0175(9) 0.0077(7) -0.0036(8)
O2 0.0404(9) 0.0557(11) 0.0375(10) 0.0063(8) 0.0038(7) -0.0115(8)
O3 0.167(3) 0.0538(15) 0.115(2) -0.0049(15) 0.081(2) -0.0315(16)
O4 0.146(2) 0.0472(13) 0.107(2) -0.0255(14) 0.0719(19) -0.0202(14)
O5 0.0421(9) 0.0414(10) 0.0518(11) -0.0028(9) -0.0027(8) -0.0015(8)
N1 0.0378(11) 0.0441(12) 0.0383(11) -0.0046(10) 0.0063(9) 0.0015(9)
N2 0.0409(11) 0.0425(12) 0.0379(11) -0.0050(10) 0.0078(9) 0.0025(9)
N3 0.0356(11) 0.0460(12) 0.0419(12) -0.0081(10) 0.0073(9) -0.0001(9)
C1 0.0365(13) 0.0425(15) 0.0351(13) 0.0025(11) 0.0095(10) -0.0002(10)
C2 0.0398(13) 0.0389(13) 0.0377(13) -0.0005(11) 0.0110(10) -0.0028(10)
C3 0.0383(13) 0.0446(15) 0.0369(13) -0.0032(12) 0.0064(10) -0.0040(11)
C4 0.0344(12) 0.0378(14) 0.0408(14) -0.0011(12) -0.0009(10) -0.0034(10)
C5 0.0327(12) 0.0520(16) 0.0322(12) -0.0078(12) 0.0053(9) 0.0004(11)
C6 0.0414(13) 0.0485(16) 0.0401(14) -0.0003(12) 0.0120(11) -0.0050(11)
C7 0.0432(14) 0.0442(15) 0.0443(15) -0.0015(12) 0.0107(11) -0.0026(11)
C8 0.0433(14) 0.0464(16) 0.0370(14) -0.0040(12) 0.0114(11) -0.0003(11)
C9 0.0360(12) 0.0427(15) 0.0350(13) 0.0018(11) 0.0027(10) -0.0054(10)
C10 0.072(2) 0.0471(18) 0.067(2) -0.0053(16) 0.0251(17) -0.0075(14)
C11 0.261(7) 0.050(3) 0.167(5) -0.042(3) 0.115(5) -0.037(3)
C12 0.0600(19) 0.0516(19) 0.089(2) 0.0069(18) -0.0151(17) 0.0062(14)
C13 0.0591(17) 0.0451(17) 0.0609(18) 0.0012(15) -0.0077(14) 0.0052(14)
C14 0.089(3) 0.082(3) 0.106(3) 0.028(3) 0.012(2) -0.006(2)
C15 0.119(4) 0.108(5) 0.206(7) 0.077(5) -0.009(4) -0.029(4)
C16 0.194(8) 0.062(3) 0.221(10) -0.048(5) -0.059(6) 0.033(4)
C17 0.213(9) 0.146(7) 0.154(7) -0.086(6) -0.021(6) 0.063(6)
C18 0.133(4) 0.106(4) 0.097(3) -0.032(3) 0.008(3) 0.027(3)
C19 0.0416(13) 0.0370(14) 0.0429(14) -0.0014(11) 0.0123(10) -0.0027(10)
C20 0.0432(15) 0.0480(16) 0.0507(16) -0.0069(13) 0.0085(12) -0.0010(12)
C21 0.0446(15) 0.0468(16) 0.072(2) -0.0062(15) 0.0152(14) 0.0054(12)
C22 0.0580(17) 0.0423(16) 0.0580(18) -0.0066(14) 0.0230(14) -0.0031(13)
C23 0.0569(17) 0.0542(18) 0.0449(16) -0.0137(13) 0.0119(13) -0.0072(13)
C24 0.0454(15) 0.0474(16) 0.0464(15) -0.0056(13) 0.0094(12) 0.0020(12)
C25 0.091(3) 0.064(2) 0.096(3) -0.030(2) 0.033(2) 0.0064(18)

loop_
_atom_type_symbol
_atom_type_description
_atom_type_scat_dispersion_real
_atom_type_scat_dispersion_imag
_atom_type_scat_source
C C 0.0033 0.0016 'International Tables Vol C Tables 4.2.6.8 and 6.1.1.4'
H H 0.0000 0.0000 'International Tables Vol C Tables 4.2.6.8 and 6.1.1.4'
N N 0.0061 0.0033 'International Tables Vol C Tables 4.2.6.8 and 6.1.1.4'
O O 0.0106 0.0060 'International Tables Vol C Tables 4.2.6.8 and 6.1.1.4'

loop_
_geom_angle_atom_site_label_1
_geom_angle_atom_site_label_2
_geom_angle_atom_site_label_3
_geom_angle
_geom_angle_site_symmetry_1
_geom_angle_site_symmetry_3
C3 O1 C5 117.27(18) . .
C1 O2 C9 116.70(18) 2_755 .
C10 O4 C11 117.2(3) . .
C4 O5 C12 112.81(19) . .
C1 N1 C3 111.5(2) . .
C1 N2 C2 113.2(2) . .
C3 N3 C2 113.6(2) . .
N1 C1 N2 128.6(2) . .
N1 C1 O2 117.6(2) . 2_755
N2 C1 O2 113.8(2) . 2_755
N3 C2 N2 124.9(2) . .
N3 C2 C19 117.3(2) . .
N2 C2 C19 117.8(2) . .
N3 C3 N1 128.1(2) . .
N3 C3 O1 114.0(2) . .
N1 C3 O1 117.8(2) . .
O5 C4 C9 120.9(2) . .
O5 C4 C5 121.4(2) . .
C9 C4 C5 117.7(2) . .
C6 C5 C4 121.7(2) . .
C6 C5 O1 120.2(2) . .
C4 C5 O1 117.9(2) . .
C5 C6 C7 119.4(2) . .
C6 C7 C8 120.1(2) . .
C6 C7 C10 118.0(2) . .
C8 C7 C10 121.9(3) . .
C9 C8 C7 119.0(2) . .
C8 C9 C4 122.0(2) . .
C8 C9 O2 119.9(2) . .
C4 C9 O2 117.9(2) . .
O3 C10 O4 123.3(3) . .
O3 C10 C7 124.2(3) . .
O4 C10 C7 112.5(3) . .
O5 C12 C13 108.9(2) . .
C18 C13 C14 119.6(4) . .
C18 C13 C12 121.4(4) . .
C14 C13 C12 119.0(3) . .
C15 C14 C13 121.9(5) . .
C16 C15 C14 117.4(7) . .
C15 C16 C17 127.7(8) . .
C16 C17 C18 112.9(6) . .
C13 C18 C17 120.4(6) . .
C24 C19 C20 118.3(2) . .
C24 C19 C2 121.2(2) . .
C20 C19 C2 120.5(2) . .
C21 C20 C19 120.9(3) . .
C20 C21 C22 121.1(3) . .
C23 C22 C21 117.7(3) . .
C23 C22 C25 120.9(3) . .
C21 C22 C25 121.4(3) . .
C24 C23 C22 121.5(3) . .
C23 C24 C19 120.5(2) . .

loop_
_geom_bond_atom_site_label_1
_geom_bond_atom_site_label_2
_geom_bond_distance
_geom_bond_site_symmetry_2
O1 C3 1.352(3) .
O1 C5 1.403(3) .
O2 C1 1.353(3) 2_755
O2 C9 1.401(3) .
O3 C10 1.188(4) .
O4 C10 1.316(4) .
O4 C11 1.443(4) .
O5 C4 1.362(3) .
O5 C12 1.440(3) .
N1 C1 1.320(3) .
N1 C3 1.329(3) .
N2 C1 1.324(3) .
N2 C2 1.343(3) .
N3 C3 1.321(3) .
N3 C2 1.341(3) .
C1 O2 1.353(3) 2_755
C2 C19 1.477(3) .
C4 C9 1.385(3) .
C4 C5 1.390(3) .
C5 C6 1.369(4) .
C6 C7 1.384(3) .
C7 C8 1.397(3) .
C7 C10 1.477(4) .
C8 C9 1.368(4) .
C12 C13 1.484(4) .
C13 C18 1.357(5) .
C13 C14 1.364(5) .
C14 C15 1.358(6) .
C15 C16 1.316(9) .
C16 C17 1.359(11) .
C17 C18 1.468(9) .
C19 C24 1.385(4) .
C19 C20 1.387(3) .
C20 C21 1.379(4) .
C21 C22 1.388(4) .
C22 C23 1.385(4) .
C22 C25 1.513(4) .
C23 C24 1.382(4) .
